data_4110535
loop_
_publ_author_name
'Vladimir V. Grushin'
'William J. Marshall'

_publ_section_title
;
 Unexpected H2O-Induced Ar-X Activation with Trifluoromethylpalladium(II)
 Aryls
;
_journal_name_full 'Journal of the American Chemical Society'
_journal_page_first 4632
_journal_page_last 4641
_journal_paper_doi 10.1021/ja0602389
_journal_volume 128
_journal_year 2006
_chemical_formula_sum 'C36 H36 F3 P2 Pd'
_chemical_formula_weight 693.99
_chemical_name_systematic
;
 ?
;
_space_group_IT_number 14
_symmetry_cell_setting monoclinic
_symmetry_space_group_name_Hall '-P 2yn'
_symmetry_space_group_name_H-M 'P 1 21/n 1'
_atom_sites_solution_hydrogens geom
_atom_sites_solution_primary direct
_atom_sites_solution_secondary difmap
_audit_creation_method SHELXL-97
_cell_angle_alpha 90.00
_cell_angle_beta 98.318(6)
_cell_angle_gamma 90.00
_cell_formula_units_Z 4
_cell_length_a 12.214(5)
_cell_length_b 15.812(7)
_cell_length_c 16.782(7)
_cell_measurement_temperature 293(2)
_cell_volume 3207(2)
_computing_cell_refinement 'Bruker XSCANS'
_computing_data_collection 'Bruker XSCANS'
_computing_data_reduction 'Bruker SHELXTL'
_computing_molecular_graphics 'Bruker SHELXTL'
_computing_publication_material 'Bruker SHELXTL'
_computing_structure_refinement 'SHELXL-97 (Sheldrick, 1997)'
_computing_structure_solution 'SHELXS-97 (Sheldrick, 1990)'
_diffrn_ambient_temperature 293(2)
_diffrn_measured_fraction_theta_full 0.998
_diffrn_measured_fraction_theta_max 0.998
_diffrn_measurement_device_type 'Bruker P4'
_diffrn_measurement_method '\w scans'
_diffrn_radiation_monochromator graphite
_diffrn_radiation_source 'fine-focus sealed tube'
_diffrn_radiation_type MoK\a
_diffrn_radiation_wavelength 0.71073
_diffrn_reflns_av_R_equivalents 0.0322
_diffrn_reflns_av_sigmaI/netI 0.0309
_diffrn_reflns_limit_h_max 16
_diffrn_reflns_limit_h_min -16
_diffrn_reflns_limit_k_max 19
_diffrn_reflns_limit_k_min -21
_diffrn_reflns_limit_l_max 16
_diffrn_reflns_limit_l_min -22
_diffrn_reflns_number 27962
_diffrn_reflns_theta_full 28.30
_diffrn_reflns_theta_max 28.30
_diffrn_reflns_theta_min 1.78
_exptl_absorpt_coefficient_mu 0.720
_exptl_absorpt_correction_type none
_exptl_crystal_colour colourless
_exptl_crystal_density_diffrn 1.437
_exptl_crystal_description ireg.blok
_exptl_crystal_F_000 1420
_exptl_crystal_size_max 0.340
_exptl_crystal_size_mid 0.220
_exptl_crystal_size_min 0.220
_refine_diff_density_max 0.400
_refine_diff_density_min -0.359
_refine_diff_density_rms 0.058
_refine_ls_extinction_method none
_refine_ls_goodness_of_fit_ref 1.075
_refine_ls_hydrogen_treatment riding
_refine_ls_matrix_type full
_refine_ls_number_parameters 352
_refine_ls_number_reflns 7956
_refine_ls_number_restraints 0
_refine_ls_restrained_S_all 1.075
_refine_ls_R_factor_all 0.0292
_refine_ls_R_factor_gt 0.0245
_refine_ls_shift/su_max 0.002
_refine_ls_shift/su_mean 0.000
_refine_ls_structure_factor_coef Fsqd
_refine_ls_weighting_details 'calc w=1/[\s^2^(Fo^2^)+(0.0264P)^2^+0.5561P] where P=(Fo^2^+2Fc^2^)/3'
_refine_ls_weighting_scheme calc
_refine_ls_wR_factor_gt 0.0587
_refine_ls_wR_factor_ref 0.0609
_reflns_number_gt 6878
_reflns_number_total 7956
_reflns_threshold_expression >2sigma(I)
_cod_data_source_file ja0602389si20060112_095501_1.cif
_cod_data_source_block 04288
_cod_database_code 4110535

loop_
_symmetry_equiv_pos_as_xyz
'x, y, z'
'-x+1/2, y+1/2, -z+1/2'
'-x, -y, -z'
'x-1/2, -y-1/2, z-1/2'

loop_
_atom_site_label
_atom_site_type_symbol
_atom_site_fract_x
_atom_site_fract_y
_atom_site_fract_z
_atom_site_U_iso_or_equiv
_atom_site_adp_type
_atom_site_occupancy
_atom_site_symmetry_multiplicity
_atom_site_calc_flag
_atom_site_refinement_flags
Pd1 Pd 0.919421(8) 0.337645(7) 0.223481(7) 0.01860(4) Uani 1 1 d .
P1 P 0.82050(3) 0.29368(3) 0.32564(2) 0.02037(8) Uani 1 1 d .
P2 P 0.94049(3) 0.19568(3) 0.20058(3) 0.02093(8) Uani 1 1 d .
F1 F 1.00197(10) 0.51217(7) 0.24153(9) 0.0556(4) Uani 1 1 d .
F2 F 0.83915(12) 0.50536(7) 0.17468(7) 0.0531(3) Uani 1 1 d .
F3 F 0.86208(9) 0.49610(6) 0.30282(6) 0.0353(2) Uani 1 1 d .
C1 C 0.85153(13) 0.18067(10) 0.34092(10) 0.0258(3) Uani 1 1 d .
H1A H 0.9240 0.1739 0.3726 0.031 Uiso 1 1 calc R
H1B H 0.7973 0.1549 0.3702 0.031 Uiso 1 1 calc R
C2 C 0.84928(13) 0.13691(11) 0.25954(10) 0.0265(3) Uani 1 1 d .
H2A H 0.7743 0.1360 0.2310 0.032 Uiso 1 1 calc R
H2B H 0.8748 0.0790 0.2674 0.032 Uiso 1 1 calc R
C3 C 0.90640(13) 0.46708(10) 0.23680(10) 0.0261(3) Uani 1 1 d .
C4 C 1.01312(12) 0.36334(10) 0.13402(10) 0.0228(3) Uani 1 1 d .
C5 C 0.96675(15) 0.38287(13) 0.05596(11) 0.0384(4) Uani 1 1 d .
H5A H 0.8901 0.3852 0.0431 0.046 Uiso 1 1 calc R
C6 C 1.03223(16) 0.39910(15) -0.00378(12) 0.0450(5) Uani 1 1 d .
H6A H 0.9990 0.4116 -0.0558 0.054 Uiso 1 1 calc R
C7 C 1.14554(16) 0.39671(12) 0.01373(12) 0.0375(4) Uani 1 1 d .
H7A H 1.1892 0.4079 -0.0261 0.045 Uiso 1 1 calc R
C8 C 1.19366(14) 0.37757(13) 0.09077(12) 0.0363(4) Uani 1 1 d .
H8A H 1.2703 0.3757 0.1033 0.044 Uiso 1 1 calc R
C9 C 1.12767(13) 0.36101(12) 0.15013(11) 0.0298(4) Uani 1 1 d .
H9A H 1.1614 0.3480 0.2020 0.036 Uiso 1 1 calc R
C10 C 0.84926(13) 0.33328(10) 0.42838(10) 0.0246(3) Uani 1 1 d .
C11 C 0.94825(15) 0.37543(12) 0.45310(11) 0.0353(4) Uani 1 1 d .
H11A H 0.9957 0.3878 0.4161 0.042 Uiso 1 1 calc R
C12 C 0.97614(17) 0.39896(13) 0.53316(12) 0.0451(5) Uani 1 1 d .
H12A H 1.0425 0.4269 0.5497 0.054 Uiso 1 1 calc R
C13 C 0.90635(18) 0.38120(13) 0.58798(12) 0.0441(5) Uani 1 1 d .
H13A H 0.9253 0.3978 0.6414 0.053 Uiso 1 1 calc R
C14 C 0.80841(19) 0.33900(14) 0.56454(12) 0.0461(5) Uani 1 1 d .
H14A H 0.7616 0.3266 0.6020 0.055 Uiso 1 1 calc R
C15 C 0.77990(16) 0.31511(13) 0.48453(11) 0.0372(4) Uani 1 1 d .
H15A H 0.7137 0.2867 0.4686 0.045 Uiso 1 1 calc R
C16 C 0.67087(12) 0.29867(11) 0.29859(9) 0.0234(3) Uani 1 1 d .
C17 C 0.62436(14) 0.37544(12) 0.27146(12) 0.0352(4) Uani 1 1 d .
H17A H 0.6693 0.4226 0.2696 0.042 Uiso 1 1 calc R
C18 C 0.51107(15) 0.38213(14) 0.24715(13) 0.0444(5) Uani 1 1 d .
H18A H 0.4805 0.4338 0.2293 0.053 Uiso 1 1 calc R
C19 C 0.44375(15) 0.31258(15) 0.24941(13) 0.0435(5) Uani 1 1 d .
H19A H 0.3679 0.3174 0.2332 0.052 Uiso 1 1 calc R
C20 C 0.48867(14) 0.23627(14) 0.27557(12) 0.0397(4) Uani 1 1 d .
H20A H 0.4431 0.1893 0.2769 0.048 Uiso 1 1 calc R
C21 C 0.60216(13) 0.22857(12) 0.30023(11) 0.0313(4) Uani 1 1 d .
H21A H 0.6321 0.1766 0.3178 0.038 Uiso 1 1 calc R
C22 C 0.91347(13) 0.15103(10) 0.09988(10) 0.0266(3) Uani 1 1 d .
C23 C 0.82465(17) 0.09729(15) 0.07715(13) 0.0502(6) Uani 1 1 d .
H23A H 0.7791 0.0814 0.1145 0.060 Uiso 1 1 calc R
C24 C 0.8036(2) 0.06710(18) -0.00162(15) 0.0661(8) Uani 1 1 d .
H24A H 0.7444 0.0307 -0.0167 0.079 Uiso 1 1 calc R
C25 C 0.87011(19) 0.09094(15) -0.05710(13) 0.0521(6) Uani 1 1 d .
H25A H 0.8543 0.0723 -0.1101 0.063 Uiso 1 1 calc R
C26 C 0.95996(18) 0.14229(14) -0.03444(13) 0.0456(5) Uani 1 1 d .
H26A H 1.0064 0.1567 -0.0716 0.055 Uiso 1 1 calc R
C27 C 0.98128(16) 0.17255(12) 0.04380(12) 0.0357(4) Uani 1 1 d .
H27A H 1.0418 0.2077 0.0587 0.043 Uiso 1 1 calc R
C28 C 1.07664(12) 0.15689(10) 0.24364(11) 0.0242(3) Uani 1 1 d .
C29 C 1.11972(14) 0.08256(11) 0.21709(12) 0.0343(4) Uani 1 1 d .
H29A H 1.0825 0.0546 0.1724 0.041 Uiso 1 1 calc R
C30 C 1.21789(15) 0.04969(13) 0.25680(13) 0.0420(5) Uani 1 1 d .
H30A H 1.2464 0.0000 0.2384 0.050 Uiso 1 1 calc R
C31 C 1.27317(15) 0.08978(13) 0.32281(13) 0.0412(5) Uani 1 1 d .
H31A H 1.3377 0.0664 0.3503 0.049 Uiso 1 1 calc R
C32 C 1.23283(15) 0.16541(13) 0.34879(13) 0.0422(5) Uani 1 1 d .
H32A H 1.2711 0.1934 0.3930 0.051 Uiso 1 1 calc R
C33 C 1.13531(14) 0.19919(12) 0.30866(11) 0.0334(4) Uani 1 1 d .
H33A H 1.1091 0.2505 0.3254 0.040 Uiso 1 1 calc R

loop_
_atom_site_aniso_label
_atom_site_aniso_U_11
_atom_site_aniso_U_22
_atom_site_aniso_U_33
_atom_site_aniso_U_23
_atom_site_aniso_U_13
_atom_site_aniso_U_12
Pd1 0.01920(6) 0.01737(7) 0.01987(7) -0.00006(4) 0.00502(4) -0.00077(4)
P1 0.02029(17) 0.0207(2) 0.0209(2) 0.00010(15) 0.00564(15) -0.00069(14)
P2 0.02155(17) 0.0187(2) 0.0235(2) -0.00152(16) 0.00664(15) -0.00092(14)
F1 0.0498(7) 0.0365(7) 0.0877(10) -0.0275(6) 0.0340(7) -0.0211(5)
F2 0.0888(9) 0.0315(6) 0.0357(6) 0.0033(5) -0.0027(6) 0.0211(6)
F3 0.0488(6) 0.0255(5) 0.0355(6) -0.0043(4) 0.0188(5) 0.0048(4)
C1 0.0266(7) 0.0241(8) 0.0284(9) 0.0048(7) 0.0098(7) 0.0011(6)
C2 0.0275(7) 0.0208(8) 0.0330(9) -0.0013(7) 0.0108(7) -0.0024(6)
C3 0.0317(8) 0.0223(8) 0.0256(8) -0.0015(6) 0.0080(7) -0.0016(6)
C4 0.0260(7) 0.0186(7) 0.0249(8) -0.0005(6) 0.0078(6) -0.0010(6)
C5 0.0298(8) 0.0549(13) 0.0310(10) 0.0083(9) 0.0059(7) 0.0051(8)
C6 0.0465(11) 0.0659(15) 0.0237(9) 0.0118(9) 0.0084(8) 0.0092(10)
C7 0.0453(10) 0.0399(11) 0.0318(10) 0.0029(8) 0.0212(8) 0.0018(8)
C8 0.0273(8) 0.0457(11) 0.0385(11) 0.0013(9) 0.0130(7) -0.0035(7)
C9 0.0288(8) 0.0370(10) 0.0241(9) 0.0000(7) 0.0053(7) -0.0053(7)
C10 0.0284(8) 0.0231(8) 0.0222(8) 0.0008(6) 0.0031(6) 0.0001(6)
C11 0.0352(9) 0.0393(11) 0.0305(10) 0.0008(8) 0.0012(7) -0.0086(8)
C12 0.0500(11) 0.0453(12) 0.0353(11) 0.0000(9) -0.0098(9) -0.0128(9)
C13 0.0669(13) 0.0403(12) 0.0219(9) -0.0030(8) -0.0040(9) -0.0042(10)
C14 0.0600(13) 0.0559(14) 0.0249(10) -0.0042(9) 0.0142(9) -0.0064(10)
C15 0.0376(9) 0.0462(11) 0.0289(10) -0.0060(8) 0.0089(8) -0.0084(8)
C16 0.0221(7) 0.0286(9) 0.0205(8) -0.0029(6) 0.0065(6) -0.0003(6)
C17 0.0303(8) 0.0323(10) 0.0429(11) 0.0028(8) 0.0053(8) 0.0029(7)
C18 0.0334(9) 0.0496(13) 0.0492(13) 0.0063(10) 0.0023(9) 0.0129(9)
C19 0.0235(8) 0.0692(15) 0.0369(11) -0.0060(10) 0.0008(8) 0.0024(9)
C20 0.0271(8) 0.0506(12) 0.0424(11) -0.0093(9) 0.0082(8) -0.0098(8)
C21 0.0273(8) 0.0320(10) 0.0356(10) -0.0021(7) 0.0083(7) -0.0028(7)
C22 0.0295(8) 0.0230(8) 0.0276(9) -0.0042(6) 0.0055(7) 0.0015(6)
C23 0.0497(11) 0.0608(15) 0.0435(12) -0.0205(10) 0.0181(10) -0.0254(10)
C24 0.0607(14) 0.0825(19) 0.0569(15) -0.0384(14) 0.0145(12) -0.0335(13)
C25 0.0599(13) 0.0599(15) 0.0362(12) -0.0239(10) 0.0054(10) -0.0044(11)
C26 0.0565(12) 0.0518(13) 0.0310(10) -0.0099(9) 0.0153(9) -0.0042(10)
C27 0.0374(9) 0.0404(11) 0.0307(10) -0.0063(8) 0.0094(8) -0.0072(8)
C28 0.0222(7) 0.0241(8) 0.0273(8) 0.0029(6) 0.0071(6) -0.0003(6)
C29 0.0344(9) 0.0290(9) 0.0392(10) -0.0036(8) 0.0040(8) 0.0049(7)
C30 0.0364(9) 0.0337(11) 0.0551(13) 0.0004(9) 0.0039(9) 0.0111(8)
C31 0.0271(8) 0.0444(12) 0.0506(12) 0.0107(9) 0.0009(8) 0.0045(8)
C32 0.0303(9) 0.0537(13) 0.0402(12) -0.0029(9) -0.0029(8) -0.0036(8)
C33 0.0295(8) 0.0340(10) 0.0370(10) -0.0036(8) 0.0059(7) 0.0003(7)

loop_
_atom_type_symbol
_atom_type_description
_atom_type_scat_dispersion_real
_atom_type_scat_dispersion_imag
_atom_type_scat_source
C C 0.0033 0.0016 'International Tables Vol C Tables 4.2.6.8 and 6.1.1.4'
H H 0.0000 0.0000 'International Tables Vol C Tables 4.2.6.8 and 6.1.1.4'
F F 0.0171 0.0103 'International Tables Vol C Tables 4.2.6.8 and 6.1.1.4'
P P 0.1023 0.0942 'International Tables Vol C Tables 4.2.6.8 and 6.1.1.4'
Pd Pd -0.9988 1.0072 'International Tables Vol C Tables 4.2.6.8 and 6.1.1.4'

loop_
_geom_angle_atom_site_label_1
_geom_angle_atom_site_label_2
_geom_angle_atom_site_label_3
_geom_angle
C4 Pd1 C3 86.73(6)
C4 Pd1 P2 89.04(5)
C3 Pd1 P2 175.75(5)
C4 Pd1 P1 173.86(4)
C3 Pd1 P1 99.14(5)
P2 Pd1 P1 85.10(2)
C16 P1 C10 105.70(7)
C16 P1 C1 104.86(8)
C10 P1 C1 101.23(8)
C16 P1 Pd1 114.24(6)
C10 P1 Pd1 122.83(6)
C1 P1 Pd1 105.85(6)
C22 P2 C28 105.70(8)
C22 P2 C2 105.10(8)
C28 P2 C2 101.84(8)
C22 P2 Pd1 121.69(6)
C28 P2 Pd1 112.37(5)
C2 P2 Pd1 108.15(6)
C2 C1 P1 109.82(12)
C1 C2 P2 108.49(11)
F1 C3 F2 103.15(15)
F1 C3 F3 102.23(13)
F2 C3 F3 101.67(13)
F1 C3 Pd1 116.51(11)
F2 C3 Pd1 113.69(11)
F3 C3 Pd1 117.46(11)
C5 C4 C9 116.96(15)
C5 C4 Pd1 122.70(12)
C9 C4 Pd1 120.34(12)
C4 C5 C6 121.52(16)
C7 C6 C5 120.44(18)
C6 C7 C8 119.20(17)
C7 C8 C9 120.06(17)
C4 C9 C8 121.82(16)
C15 C10 C11 119.17(16)
C15 C10 P1 121.32(13)
C11 C10 P1 119.20(13)
C12 C11 C10 119.89(18)
C13 C12 C11 120.36(18)
C12 C13 C14 120.43(18)
C13 C14 C15 119.6(2)
C10 C15 C14 120.55(18)
C17 C16 C21 118.88(15)
C17 C16 P1 117.91(13)
C21 C16 P1 123.14(13)
C16 C17 C18 120.38(18)
C19 C18 C17 120.31(19)
C20 C19 C18 119.91(17)
C19 C20 C21 120.46(18)
C16 C21 C20 120.05(17)
C27 C22 C23 119.02(17)
C27 C22 P2 119.41(13)
C23 C22 P2 121.55(14)
C22 C23 C24 120.0(2)
C25 C24 C23 120.2(2)
C26 C25 C24 120.09(19)
C25 C26 C27 120.0(2)
C22 C27 C26 120.70(18)
C29 C28 C33 118.97(16)
C29 C28 P2 121.66(13)
C33 C28 P2 119.19(13)
C30 C29 C28 120.34(17)
C31 C30 C29 120.48(19)
C30 C31 C32 119.88(17)
C33 C32 C31 119.89(18)
C32 C33 C28 120.35(18)

loop_
_geom_bond_atom_site_label_1
_geom_bond_atom_site_label_2
_geom_bond_distance
Pd1 C4 2.0557(17)
Pd1 C3 2.0674(18)
Pd1 P2 2.2980(10)
Pd1 P1 2.3412(8)
P1 C16 1.8199(17)
P1 C10 1.8203(18)
P1 C1 1.8369(18)
P2 C22 1.8173(18)
P2 C28 1.8210(17)
P2 C2 1.8444(17)
F1 C3 1.3602(19)
F2 C3 1.371(2)
F3 C3 1.380(2)
C1 C2 1.528(2)
C4 C5 1.385(2)
C4 C9 1.386(2)
C5 C6 1.394(3)
C6 C7 1.373(3)
C7 C8 1.374(3)
C8 C9 1.394(2)
C10 C15 1.385(3)
C10 C11 1.390(2)
C11 C12 1.388(3)
C12 C13 1.371(3)
C13 C14 1.376(3)
C14 C15 1.390(3)
C16 C17 1.389(2)
C16 C21 1.393(2)
C17 C18 1.389(3)
C18 C19 1.377(3)
C19 C20 1.371(3)
C20 C21 1.393(2)
C22 C27 1.383(3)
C22 C23 1.387(2)
C23 C24 1.394(3)
C24 C25 1.374(3)
C25 C26 1.374(3)
C26 C27 1.386(3)
C28 C29 1.387(2)
C28 C33 1.388(2)
C29 C30 1.386(2)
C30 C31 1.367(3)
C31 C32 1.387(3)
C32 C33 1.388(3)

loop_
_geom_torsion_atom_site_label_1
_geom_torsion_atom_site_label_2
_geom_torsion_atom_site_label_3
_geom_torsion_atom_site_label_4
_geom_torsion
C4 Pd1 P1 C16 -118.3(4)
C3 Pd1 P1 C16 79.03(8)
P2 Pd1 P1 C16 -100.68(6)
C4 Pd1 P1 C10 111.7(4)
C3 Pd1 P1 C10 -51.03(8)
P2 Pd1 P1 C10 129.26(6)
C4 Pd1 P1 C1 -3.4(4)
C3 Pd1 P1 C1 -166.12(7)
P2 Pd1 P1 C1 14.17(6)
C4 Pd1 P2 C22 -49.88(8)
C3 Pd1 P2 C22 -44.2(6)
P1 Pd1 P2 C22 131.98(7)
C4 Pd1 P2 C28 76.86(8)
C3 Pd1 P2 C28 82.6(6)
P1 Pd1 P2 C28 -101.29(7)
C4 Pd1 P2 C2 -171.53(7)
C3 Pd1 P2 C2 -165.8(6)
P1 Pd1 P2 C2 10.33(6)
C16 P1 C1 C2 78.72(12)
C10 P1 C1 C2 -171.52(11)
Pd1 P1 C1 C2 -42.40(11)
P1 C1 C2 P2 52.42(13)
C22 P2 C2 C1 -170.15(11)
C28 P2 C2 C1 79.79(12)
Pd1 P2 C2 C1 -38.76(12)
C4 Pd1 C3 F1 -47.87(13)
P2 Pd1 C3 F1 -53.6(7)
P1 Pd1 C3 F1 130.30(12)
C4 Pd1 C3 F2 71.90(13)
P2 Pd1 C3 F2 66.2(7)
P1 Pd1 C3 F2 -109.93(12)
C4 Pd1 C3 F3 -169.61(12)
P2 Pd1 C3 F3 -175.3(5)
P1 Pd1 C3 F3 8.56(12)
C3 Pd1 C4 C5 -82.13(16)
P2 Pd1 C4 C5 97.44(15)
P1 Pd1 C4 C5 115.0(4)
C3 Pd1 C4 C9 98.36(14)
P2 Pd1 C4 C9 -82.07(13)
P1 Pd1 C4 C9 -64.5(5)
C9 C4 C5 C6 0.3(3)
Pd1 C4 C5 C6 -179.26(16)
C4 C5 C6 C7 -0.5(3)
C5 C6 C7 C8 0.4(3)
C6 C7 C8 C9 -0.1(3)
C5 C4 C9 C8 0.1(3)
Pd1 C4 C9 C8 179.59(14)
C7 C8 C9 C4 -0.1(3)
C16 P1 C10 C15 37.46(17)
C1 P1 C10 C15 -71.65(16)
Pd1 P1 C10 C15 171.00(13)
C16 P1 C10 C11 -148.98(14)
C1 P1 C10 C11 101.91(15)
Pd1 P1 C10 C11 -15.45(16)
C15 C10 C11 C12 -0.2(3)
P1 C10 C11 C12 -173.93(15)
C10 C11 C12 C13 -0.3(3)
C11 C12 C13 C14 0.7(3)
C12 C13 C14 C15 -0.6(3)
C11 C10 C15 C14 0.3(3)
P1 C10 C15 C14 173.88(16)
C13 C14 C15 C10 0.1(3)
C10 P1 C16 C17 83.05(15)
C1 P1 C16 C17 -170.47(14)
Pd1 P1 C16 C17 -55.04(15)
C10 P1 C16 C21 -100.10(15)
C1 P1 C16 C21 6.38(16)
Pd1 P1 C16 C21 121.81(13)
C21 C16 C17 C18 0.6(3)
P1 C16 C17 C18 177.59(16)
C16 C17 C18 C19 -0.3(3)
C17 C18 C19 C20 -0.2(3)
C18 C19 C20 C21 0.2(3)
C17 C16 C21 C20 -0.5(3)
P1 C16 C21 C20 -177.36(14)
C19 C20 C21 C16 0.1(3)
C28 P2 C22 C27 -62.87(16)
C2 P2 C22 C27 -170.12(14)
Pd1 P2 C22 C27 66.79(15)
C28 P2 C22 C23 118.71(17)
C2 P2 C22 C23 11.45(18)
Pd1 P2 C22 C23 -111.63(17)
C27 C22 C23 C24 -1.2(3)
P2 C22 C23 C24 177.2(2)
C22 C23 C24 C25 -0.5(4)
C23 C24 C25 C26 2.3(4)
C24 C25 C26 C27 -2.3(4)
C23 C22 C27 C26 1.2(3)
P2 C22 C27 C26 -177.29(16)
C25 C26 C27 C22 0.6(3)
C22 P2 C28 C29 -24.82(17)
C2 P2 C28 C29 84.79(16)
Pd1 P2 C28 C29 -159.72(13)
C22 P2 C28 C33 160.11(14)
C2 P2 C28 C33 -90.29(15)
Pd1 P2 C28 C33 25.21(16)
C33 C28 C29 C30 2.2(3)
P2 C28 C29 C30 -172.84(15)
C28 C29 C30 C31 0.4(3)
C29 C30 C31 C32 -2.2(3)
C30 C31 C32 C33 1.3(3)
C31 C32 C33 C28 1.3(3)
C29 C28 C33 C32 -3.1(3)
P2 C28 C33 C32 172.15(15)
